data_1567192
loop_
_publ_author_name
'Xia, Hai-Lun'
'Zhou, Kang'
'Wu, Shenjie'
'Ren, Daming'
'Xing, Kai'
'Guo, Jiandong'
'Wang, Xiaotai'
'Liu, Xiao-Yuan'
'Li, Jing'

_publ_section_title
;
 Building an emission library of donor-acceptor-donor type linker-based
 luminescent metal-organic frameworks.
;
_journal_issue 27
_journal_name_full 'Chemical science'
_journal_page_first 8036
_journal_page_last 8044
_journal_paper_doi 10.1039/d2sc02267b
_journal_volume 13
_journal_year 2022
_chemical_formula_moiety 'C144 H82 N12 O32 S6 Zr6'
_chemical_formula_sum 'C144 H82 N12 O32 S6 Zr6'
_chemical_formula_weight 3231.89
_space_group_crystal_system cubic
_space_group_IT_number 227
_space_group_name_Hall '-F 4vw 2vw 3'
_space_group_name_H-M_alt 'F d -3 m :2'
_atom_sites_solution_hydrogens geom
_atom_sites_solution_primary dual
_audit_creation_date 2021-09-06
_audit_creation_method
;
Olex2 1.3
(compiled 2020.02.04 svn.rd84adfe8 for OlexSys, GUI svn.r6032)
;
_audit_update_record
;
2021-12-16 deposited with the CCDC.	2022-06-29 downloaded from the CCDC.
;
_cell_angle_alpha 90
_cell_angle_beta 90
_cell_angle_gamma 90
_cell_formula_units_Z 8
_cell_length_a 39.3006(5)
_cell_length_b 39.3006(5)
_cell_length_c 39.3006(5)
_cell_measurement_reflns_used 9911
_cell_measurement_temperature 200.0
_cell_measurement_theta_max 68.27
_cell_measurement_theta_min 3.73
_cell_volume 60701.2(13)
_computing_cell_refinement 'SAINT V8.38A (Bruker, 2018)'
_computing_data_reduction 'SAINT V8.38A (Bruker, 2018)'
_computing_molecular_graphics 'Olex2 1.3 (Dolomanov et al., 2009)'
_computing_publication_material 'Olex2 1.3 (Dolomanov et al., 2009)'
_computing_structure_refinement 'SHELXL 2017/1 (Sheldrick, 2015)'
_computing_structure_solution 'SHELXT 2014/5 (Sheldrick, 2014)'
_diffrn_ambient_temperature 200.0
_diffrn_measured_fraction_theta_full 0.988
_diffrn_measured_fraction_theta_max 0.987
_diffrn_measurement_device_type 'Bruker APEX-II CCD'
_diffrn_measurement_method '\f and \w scans'
_diffrn_radiation_type CuK\a
_diffrn_radiation_wavelength 1.54178
_diffrn_reflns_av_R_equivalents 0.0364
_diffrn_reflns_av_unetI/netI 0.0257
_diffrn_reflns_Laue_measured_fraction_full 0.988
_diffrn_reflns_Laue_measured_fraction_max 0.987
_diffrn_reflns_limit_h_max 32
_diffrn_reflns_limit_h_min -38
_diffrn_reflns_limit_k_max 42
_diffrn_reflns_limit_k_min -44
_diffrn_reflns_limit_l_max 36
_diffrn_reflns_limit_l_min -46
_diffrn_reflns_number 13875
_diffrn_reflns_point_group_measured_fraction_full 0.988
_diffrn_reflns_point_group_measured_fraction_max 0.987
_diffrn_reflns_theta_full 67.679
_diffrn_reflns_theta_max 68.309
_diffrn_reflns_theta_min 3.180
_diffrn_source_current 1.0
_diffrn_source_power 0.05
_diffrn_source_voltage 50.0
_diffrn_standards_number 0
_exptl_absorpt_coefficient_mu 2.325
_exptl_absorpt_correction_T_max 0.7531
_exptl_absorpt_correction_T_min 0.6892
_exptl_absorpt_correction_type multi-scan
_exptl_absorpt_process_details
;
SADABS-2016/2 (Bruker,2016/2) was used for absorption correction.
wR2(int) was 0.0762 before and 0.0539 after correction.
The Ratio of minimum to maximum transmission is 0.9152.
The \l/2 correction factor is Not present.
;
_exptl_crystal_colour orange
_exptl_crystal_colour_primary orange
_exptl_crystal_density_diffrn 0.707
_exptl_crystal_description block
_exptl_crystal_F_000 12976
_exptl_crystal_size_max 0.08
_exptl_crystal_size_mid 0.08
_exptl_crystal_size_min 0.08
_refine_diff_density_max 1.036
_refine_diff_density_min -0.762
_refine_diff_density_rms 0.095
_refine_ls_extinction_method none
_refine_ls_goodness_of_fit_ref 1.122
_refine_ls_hydrogen_treatment constr
_refine_ls_matrix_type full
_refine_ls_number_parameters 167
_refine_ls_number_reflns 2616
_refine_ls_number_restraints 150
_refine_ls_restrained_S_all 1.235
_refine_ls_R_factor_all 0.0608
_refine_ls_R_factor_gt 0.0528
_refine_ls_shift/su_max 0.001
_refine_ls_shift/su_mean 0.000
_refine_ls_structure_factor_coef Fsqd
_refine_ls_weighting_details 'w=1/[\s^2^(Fo^2^)+(0.1062P)^2^+195.2717P] where P=(Fo^2^+2Fc^2^)/3'
_refine_ls_weighting_scheme calc
_refine_ls_wR_factor_gt 0.1621
_refine_ls_wR_factor_ref 0.1732
_reflns_Friedel_coverage 0.000
_reflns_number_gt 2075
_reflns_number_total 2616
_reflns_threshold_expression 'I > 2\s(I)'
_cod_data_source_file d2sc02267b2.cif
_cod_data_source_block a
_cod_depositor_comments 'Adding full bibliography for 1567192--1567197.cif.'
_cod_original_cell_volume 60701(2)
_cod_original_sg_symbol_H-M 'F d -3 m'
_cod_database_code 1567192
_shelx_shelxl_version_number 2017/1
_shelx_space_group_comment
;
The symmetry employed for this shelxl refinement is uniquely defined
by the following loop, which should always be used as a source of
symmetry information in preference to the above space-group names.
They are only intended as comments.
;
_olex2_refinement_description
;
1. Fixed Uiso
 At 1.2 times of:
  All C(H) groups
 At 1.5 times of:
  All O(H) groups
2. Restrained distances
 C7-C6
 1.4 with sigma of 0.02
 C6-C5
 1.5 with sigma of 0.02
 N1-C13 \\sim N2-C12
 with sigma of 0.02
 C7-C6 \\sim C15-C14
 with sigma of 0.02
 S1-N1 \\sim S1-N2
 with sigma of 0.02
 C14-C11 \\sim C7-C8
 with sigma of 0.02
 C7-C9 \\sim C7-C13
 with sigma of 0.02
 C14-C10 \\sim C14-C12
 with sigma of 0.02
3. Restrained planarity
 S1, N1, N2, C7, C8, C9, C10, C11, C12, C13, C14
 with sigma of 0.01
 C2, C3, C4, C5, C6
 with sigma of 0.01
4. Uiso/Uaniso restraints and constraints
All non-hydrogen atoms have similar U: within 2A with sigma of 0.005 and sigma
for terminal atoms of 0.01 within 2A
C10 \\sim C11 \\sim C12 \\sim C13 \\sim C14 \\sim C15: within 2A with sigma of
0.001 and sigma for terminal atoms of 0.002 within 2A
5. Others
 Fixed Sof: S1(0.25) O2(0.08333) H2(0.08333) O2A(0.08333) O3(0.08333)
 H3(0.08333) O3A(0.08333) N1(0.25) N2(0.25) C6(0.25) H6(0.25) C7(0.25) H7(0.25)
 C12(0.25) C13(0.25) C8(0.25) C9(0.25) H9(0.25) C10(0.25) H10(0.25) C11(0.25)
 C14(0.25) H14(0.25) C15(0.25)
6.a Ternary CH refined with riding coordinates:
 O2(H2), O3(H3)
6.b Aromatic/amide H refined with riding coordinates:
 C3(H3A), C4(H4), C6(H6), C7(H7), C9(H9), C10(H10), C14(H14)
6.c Fitted hexagon refined as free rotating group:
 C12(C13,C8,C9,C10,C11)
;
_smtbx_masks_void_probe_radius 1.2
_smtbx_masks_void_truncation_radius 1.2
_olex2_submission_special_instructions 'No special instructions were received'

loop_
_space_group_symop_operation_xyz
'x, y, z'
'-x+3/4, -y+1/4, z+1/2'
'-x+1/4, y+1/2, -z+3/4'
'x+1/2, -y+3/4, -z+1/4'
'z, x, y'
'z+1/2, -x+3/4, -y+1/4'
'-z+3/4, -x+1/4, y+1/2'
'-z+1/4, x+1/2, -y+3/4'
'y, z, x'
'-y+1/4, z+1/2, -x+3/4'
'y+1/2, -z+3/4, -x+1/4'
'-y+3/4, -z+1/4, x+1/2'
'y+3/4, x+1/4, -z+1/2'
'-y, -x, -z'
'y+1/4, -x+1/2, z+3/4'
'-y+1/2, x+3/4, z+1/4'
'x+3/4, z+1/4, -y+1/2'
'-x+1/2, z+3/4, y+1/4'
'-x, -z, -y'
'x+1/4, -z+1/2, y+3/4'
'z+3/4, y+1/4, -x+1/2'
'z+1/4, -y+1/2, x+3/4'
'-z+1/2, y+3/4, x+1/4'
'-z, -y, -x'
'x, y+1/2, z+1/2'
'-x+3/4, -y+3/4, z+1'
'-x+1/4, y+1, -z+5/4'
'x+1/2, -y+5/4, -z+3/4'
'z, x+1/2, y+1/2'
'z+1/2, -x+5/4, -y+3/4'
'-z+3/4, -x+3/4, y+1'
'-z+1/4, x+1, -y+5/4'
'y, z+1/2, x+1/2'
'-y+1/4, z+1, -x+5/4'
'y+1/2, -z+5/4, -x+3/4'
'-y+3/4, -z+3/4, x+1'
'y+3/4, x+3/4, -z+1'
'-y, -x+1/2, -z+1/2'
'y+1/4, -x+1, z+5/4'
'-y+1/2, x+5/4, z+3/4'
'x+3/4, z+3/4, -y+1'
'-x+1/2, z+5/4, y+3/4'
'-x, -z+1/2, -y+1/2'
'x+1/4, -z+1, y+5/4'
'z+3/4, y+3/4, -x+1'
'z+1/4, -y+1, x+5/4'
'-z+1/2, y+5/4, x+3/4'
'-z, -y+1/2, -x+1/2'
'x+1/2, y, z+1/2'
'-x+5/4, -y+1/4, z+1'
'-x+3/4, y+1/2, -z+5/4'
'x+1, -y+3/4, -z+3/4'
'z+1/2, x, y+1/2'
'z+1, -x+3/4, -y+3/4'
'-z+5/4, -x+1/4, y+1'
'-z+3/4, x+1/2, -y+5/4'
'y+1/2, z, x+1/2'
'-y+3/4, z+1/2, -x+5/4'
'y+1, -z+3/4, -x+3/4'
'-y+5/4, -z+1/4, x+1'
'y+5/4, x+1/4, -z+1'
'-y+1/2, -x, -z+1/2'
'y+3/4, -x+1/2, z+5/4'
'-y+1, x+3/4, z+3/4'
'x+5/4, z+1/4, -y+1'
'-x+1, z+3/4, y+3/4'
'-x+1/2, -z, -y+1/2'
'x+3/4, -z+1/2, y+5/4'
'z+5/4, y+1/4, -x+1'
'z+3/4, -y+1/2, x+5/4'
'-z+1, y+3/4, x+3/4'
'-z+1/2, -y, -x+1/2'
'x+1/2, y+1/2, z'
'-x+5/4, -y+3/4, z+1/2'
'-x+3/4, y+1, -z+3/4'
'x+1, -y+5/4, -z+1/4'
'z+1/2, x+1/2, y'
'z+1, -x+5/4, -y+1/4'
'-z+5/4, -x+3/4, y+1/2'
'-z+3/4, x+1, -y+3/4'
'y+1/2, z+1/2, x'
'-y+3/4, z+1, -x+3/4'
'y+1, -z+5/4, -x+1/4'
'-y+5/4, -z+3/4, x+1/2'
'y+5/4, x+3/4, -z+1/2'
'-y+1/2, -x+1/2, -z'
'y+3/4, -x+1, z+3/4'
'-y+1, x+5/4, z+1/4'
'x+5/4, z+3/4, -y+1/2'
'-x+1, z+5/4, y+1/4'
'-x+1/2, -z+1/2, -y'
'x+3/4, -z+1, y+3/4'
'z+5/4, y+3/4, -x+1/2'
'z+3/4, -y+1, x+3/4'
'-z+1, y+5/4, x+1/4'
'-z+1/2, -y+1/2, -x'
'-x, -y, -z'
'x-3/4, y-1/4, -z-1/2'
'x-1/4, -y-1/2, z-3/4'
'-x-1/2, y-3/4, z-1/4'
'-z, -x, -y'
'-z-1/2, x-3/4, y-1/4'
'z-3/4, x-1/4, -y-1/2'
'z-1/4, -x-1/2, y-3/4'
'-y, -z, -x'
'y-1/4, -z-1/2, x-3/4'
'-y-1/2, z-3/4, x-1/4'
'y-3/4, z-1/4, -x-1/2'
'-y-3/4, -x-1/4, z-1/2'
'y, x, z'
'-y-1/4, x-1/2, -z-3/4'
'y-1/2, -x-3/4, -z-1/4'
'-x-3/4, -z-1/4, y-1/2'
'x-1/2, -z-3/4, -y-1/4'
'x, z, y'
'-x-1/4, z-1/2, -y-3/4'
'-z-3/4, -y-1/4, x-1/2'
'-z-1/4, y-1/2, -x-3/4'
'z-1/2, -y-3/4, -x-1/4'
'z, y, x'
'-x, -y+1/2, -z+1/2'
'x-3/4, y+1/4, -z'
'x-1/4, -y, z-1/4'
'-x-1/2, y-1/4, z+1/4'
'-z, -x+1/2, -y+1/2'
'-z-1/2, x-1/4, y+1/4'
'z-3/4, x+1/4, -y'
'z-1/4, -x, y-1/4'
'-y, -z+1/2, -x+1/2'
'y-1/4, -z, x-1/4'
'-y-1/2, z-1/4, x+1/4'
'y-3/4, z+1/4, -x'
'-y-3/4, -x+1/4, z'
'y, x+1/2, z+1/2'
'-y-1/4, x, -z-1/4'
'y-1/2, -x-1/4, -z+1/4'
'-x-3/4, -z+1/4, y'
'x-1/2, -z-1/4, -y+1/4'
'x, z+1/2, y+1/2'
'-x-1/4, z, -y-1/4'
'-z-3/4, -y+1/4, x'
'-z-1/4, y, -x-1/4'
'z-1/2, -y-1/4, -x+1/4'
'z, y+1/2, x+1/2'
'-x+1/2, -y, -z+1/2'
'x-1/4, y-1/4, -z'
'x+1/4, -y-1/2, z-1/4'
'-x, y-3/4, z+1/4'
'-z+1/2, -x, -y+1/2'
'-z, x-3/4, y+1/4'
'z-1/4, x-1/4, -y'
'z+1/4, -x-1/2, y-1/4'
'-y+1/2, -z, -x+1/2'
'y+1/4, -z-1/2, x-1/4'
'-y, z-3/4, x+1/4'
'y-1/4, z-1/4, -x'
'-y-1/4, -x-1/4, z'
'y+1/2, x, z+1/2'
'-y+1/4, x-1/2, -z-1/4'
'y, -x-3/4, -z+1/4'
'-x-1/4, -z-1/4, y'
'x, -z-3/4, -y+1/4'
'x+1/2, z, y+1/2'
'-x+1/4, z-1/2, -y-1/4'
'-z-1/4, -y-1/4, x'
'-z+1/4, y-1/2, -x-1/4'
'z, -y-3/4, -x+1/4'
'z+1/2, y, x+1/2'
'-x+1/2, -y+1/2, -z'
'x-1/4, y+1/4, -z-1/2'
'x+1/4, -y, z-3/4'
'-x, y-1/4, z-1/4'
'-z+1/2, -x+1/2, -y'
'-z, x-1/4, y-1/4'
'z-1/4, x+1/4, -y-1/2'
'z+1/4, -x, y-3/4'
'-y+1/2, -z+1/2, -x'
'y+1/4, -z, x-3/4'
'-y, z-1/4, x-1/4'
'y-1/4, z+1/4, -x-1/2'
'-y-1/4, -x+1/4, z-1/2'
'y+1/2, x+1/2, z'
'-y+1/4, x, -z-3/4'
'y, -x-1/4, -z-1/4'
'-x-1/4, -z+1/4, y-1/2'
'x, -z-1/4, -y-1/4'
'x+1/2, z+1/2, y'
'-x+1/4, z, -y-3/4'
'-z-1/4, -y+1/4, x-1/2'
'-z+1/4, y, -x-3/4'
'z, -y-1/4, -x-1/4'
'z+1/2, y+1/2, x'

loop_
_atom_site_label
_atom_site_type_symbol
_atom_site_fract_x
_atom_site_fract_y
_atom_site_fract_z
_atom_site_U_iso_or_equiv
_atom_site_adp_type
_atom_site_occupancy
_atom_site_site_symmetry_order
_atom_site_calc_flag
_atom_site_refinement_flags_posn
_atom_site_refinement_flags_adp
_atom_site_refinement_flags_occupancy
_atom_site_disorder_assembly
_atom_site_disorder_group
Zr1 Zr 0.625000 0.625000 0.18793(2) 0.0151(2) Uani 1 4 d S T P . .
S1 S 0.8826(3) 0.54247(19) 0.3620(3) 0.129(3) Uani 0.25 1 d D U P A -1
O1 O 0.67448(6) 0.62502(5) 0.21546(6) 0.0330(5) Uani 1 1 d . U . . .
O2 O 0.58993(16) 0.58993(16) 0.16007(16) 0.020(2) Uani 0.5 6 d S TU P . 2
H2 H 0.575234 0.575234 0.174765 0.031 Uiso 0.5 6 calc R U P . 2
O2A O 0.59890(16) 0.59890(16) 0.15110(16) 0.019(2) Uani 0.5 6 d S TU P . 1
O3 O 0.66065(16) 0.58935(16) 0.16065(16) 0.020(2) Uani 0.5 6 d S TU P . 1
H3 H 0.675339 0.574661 0.175338 0.030 Uiso 0.5 6 calc R U P . 1
O3A O 0.65217(17) 0.59783(17) 0.15217(17) 0.021(2) Uani 0.5 6 d S TU P . 2
N1 N 0.8522(4) 0.5673(4) 0.3510(4) 0.125(3) Uani 0.25 1 d D U P A -1
N2 N 0.8967(4) 0.5634(4) 0.3935(4) 0.125(3) Uani 0.25 1 d D U P A -1
C1 C 0.70503(8) 0.62359(12) 0.20503(8) 0.0362(10) Uani 1 2 d S TU P . .
C2 C 0.73169(9) 0.62042(16) 0.23169(9) 0.0576(13) Uani 1 2 d S TU P . .
C3 C 0.72325(14) 0.61929(15) 0.26538(13) 0.0983(15) Uani 1 1 d . U . . .
H3A H 0.700029 0.620737 0.271939 0.118 Uiso 1 1 calc R U . . .
C4 C 0.74797(16) 0.61609(15) 0.28990(16) 0.1147(17) Uani 1 1 d . U . . .
H4 H 0.741363 0.615484 0.313146 0.138 Uiso 1 1 calc R U . . .
C5 C 0.78191(12) 0.6137(2) 0.28191(12) 0.109(2) Uani 1 2 d DS TU P . .
C6 C 0.8059(9) 0.6105(4) 0.3124(6) 0.109(3) Uani 0.25 1 d D U P A -1
H6 H 0.825978 0.597596 0.308522 0.131 Uiso 0.25 1 calc R U P A -1
C7 C 0.8021(7) 0.6241(9) 0.3459(6) 0.111(3) Uani 0.25 1 d D U P A -1
H7 H 0.781585 0.635416 0.351824 0.133 Uiso 0.25 1 calc R U P A -1
C12 C 0.8783(5) 0.5917(3) 0.3974(6) 0.118(2) Uani 0.25 1 d DG U P A -1
C13 C 0.8528(6) 0.5936(3) 0.3729(5) 0.118(2) Uani 0.25 1 d DG U P A -1
C8 C 0.8306(5) 0.6210(4) 0.3726(4) 0.117(3) Uani 0.25 1 d DG U P A -1
C9 C 0.8337(3) 0.6466(3) 0.3968(4) 0.121(3) Uani 0.25 1 d DG U P A -1
H9 H 0.818515 0.665407 0.396649 0.145 Uiso 0.25 1 calc R U P A -1
C10 C 0.8592(4) 0.6447(4) 0.4213(4) 0.118(2) Uani 0.25 1 d DG U P A -1
H10 H 0.861347 0.662217 0.437884 0.142 Uiso 0.25 1 calc R U P A -1
C11 C 0.8814(4) 0.6173(5) 0.4216(6) 0.118(2) Uani 0.25 1 d DG U P A -1
C14 C 0.9085(7) 0.6169(9) 0.4489(8) 0.118(2) Uani 0.25 1 d D U P A -1
H14 H 0.902463 0.623606 0.471350 0.142 Uiso 0.25 1 calc R U P A -1
C15 C 0.9430(9) 0.6068(7) 0.4422(11) 0.118(2) Uani 0.25 1 d D U P A -1

loop_
_atom_site_aniso_label
_atom_site_aniso_U_11
_atom_site_aniso_U_22
_atom_site_aniso_U_33
_atom_site_aniso_U_23
_atom_site_aniso_U_13
_atom_site_aniso_U_12
Zr1 0.0170(2) 0.0170(2) 0.0114(3) 0.000 0.000 0.00073(16)
S1 0.107(4) 0.150(4) 0.131(6) -0.036(4) -0.087(4) 0.038(3)
O1 0.0309(12) 0.0422(13) 0.0260(11) -0.0001(9) -0.0114(9) -0.0014(9)
O2 0.020(2) 0.020(2) 0.020(2) -0.002(3) -0.002(3) 0.002(3)
O2A 0.019(2) 0.019(2) 0.019(2) 0.001(2) 0.001(2) -0.001(2)
O3 0.020(2) 0.020(2) 0.020(2) 0.001(3) -0.001(3) 0.001(3)
O3A 0.021(2) 0.021(2) 0.021(2) -0.003(3) 0.003(3) -0.003(3)
N1 0.102(5) 0.150(5) 0.125(6) -0.031(5) -0.081(4) 0.040(5)
N2 0.101(5) 0.150(5) 0.124(6) -0.033(5) -0.082(4) 0.039(5)
C1 0.0294(13) 0.050(2) 0.0294(13) -0.0009(12) -0.0121(17) -0.0009(12)
C2 0.0394(15) 0.094(3) 0.0394(15) 0.0034(15) -0.017(2) 0.0034(15)
C3 0.055(2) 0.189(4) 0.051(2) 0.023(3) -0.023(2) -0.013(3)
C4 0.073(3) 0.208(4) 0.063(3) 0.027(3) -0.034(2) -0.012(3)
C5 0.070(2) 0.187(5) 0.070(2) 0.004(2) -0.046(3) 0.004(2)
C6 0.074(5) 0.174(6) 0.080(5) -0.001(5) -0.055(5) 0.011(5)
C7 0.078(5) 0.162(6) 0.091(5) -0.010(5) -0.067(5) 0.017(5)
C12 0.093(4) 0.147(4) 0.114(5) -0.026(4) -0.083(3) 0.040(4)
C13 0.093(4) 0.147(4) 0.114(5) -0.026(4) -0.083(3) 0.040(4)
C8 0.089(5) 0.154(5) 0.107(5) -0.019(5) -0.075(4) 0.031(5)
C9 0.096(5) 0.153(5) 0.113(6) -0.024(5) -0.079(5) 0.039(5)
C10 0.094(4) 0.147(4) 0.114(5) -0.025(4) -0.083(3) 0.041(4)
C11 0.093(4) 0.147(4) 0.114(5) -0.025(4) -0.083(3) 0.041(4)
C14 0.093(4) 0.147(4) 0.114(5) -0.025(4) -0.083(3) 0.041(4)
C15 0.093(5) 0.146(5) 0.114(5) -0.026(5) -0.083(4) 0.041(4)

loop_
_atom_type_symbol
_atom_type_description
_atom_type_scat_dispersion_real
_atom_type_scat_dispersion_imag
_atom_type_scat_source
C C 0.0181 0.0091 'International Tables Vol C Tables 4.2.6.8 and 6.1.1.4'
H H 0.0000 0.0000 'International Tables Vol C Tables 4.2.6.8 and 6.1.1.4'
N N 0.0311 0.0180 'International Tables Vol C Tables 4.2.6.8 and 6.1.1.4'
O O 0.0492 0.0322 'International Tables Vol C Tables 4.2.6.8 and 6.1.1.4'
S S 0.3331 0.5567 'International Tables Vol C Tables 4.2.6.8 and 6.1.1.4'
Zr Zr -0.1862 2.2449 'International Tables Vol C Tables 4.2.6.8 and 6.1.1.4'

loop_
_geom_angle_atom_site_label_1
_geom_angle_atom_site_label_2
_geom_angle_atom_site_label_3
_geom_angle
_geom_angle_site_symmetry_1
_geom_angle_site_symmetry_3
_geom_angle_publ_flag
O1 Zr1 O1 121.81(12) 110 133_765 ?
O1 Zr1 O1 76.29(11) 133_765 50_564 ?
O1 Zr1 O1 76.36(11) 110 50_564 ?
O1 Zr1 O1 76.36(11) 133_765 . ?
O1 Zr1 O1 76.29(11) 110 . ?
O1 Zr1 O1 121.82(12) 50_564 . ?
O1 Zr1 O2 72.5(2) 133_765 . ?
O1 Zr1 O2 140.99(7) . . ?
O1 Zr1 O2 72.5(2) 50_564 . ?
O1 Zr1 O2 140.99(7) 133_765 50_564 ?
O1 Zr1 O2 140.99(7) 110 . ?
O1 Zr1 O2 72.5(2) 110 50_564 ?
O1 Zr1 O2 72.5(2) . 50_564 ?
O1 Zr1 O2 140.99(7) 50_564 50_564 ?
O1 Zr1 O3 71.8(2) 110 50_564 ?
O1 Zr1 O3 140.77(7) 50_564 . ?
O1 Zr1 O3 140.77(7) 110 . ?
O1 Zr1 O3 71.8(2) 50_564 50_564 ?
O1 Zr1 O3 71.8(2) . . ?
O1 Zr1 O3 71.8(2) 133_765 . ?
O1 Zr1 O3 140.77(8) 133_765 50_564 ?
O1 Zr1 O3 140.77(7) . 50_564 ?
O2A Zr1 O1 84.6(2) 50_564 . ?
O2A Zr1 O1 141.35(7) 50_564 50_564 ?
O2A Zr1 O1 84.6(2) . 50_564 ?
O2A Zr1 O1 141.35(7) 50_564 133_765 ?
O2A Zr1 O1 84.6(2) . 133_765 ?
O2A Zr1 O1 141.35(7) . . ?
O2A Zr1 O1 141.35(7) . 110 ?
O2A Zr1 O1 84.6(2) 50_564 110 ?
O2A Zr1 O2 105.7(5) . 50_564 ?
O2A Zr1 O2 15.6(3) 50_564 50_564 ?
O2A Zr1 O2A 90.1(6) . 50_564 ?
O2A Zr1 O3 70.4(2) 50_564 50_564 ?
O2A Zr1 O3 70.4(2) . 50_564 ?
O2A Zr1 O3 70.4(2) 50_564 . ?
O2A Zr1 O3 70.4(2) . . ?
O2A Zr1 O3A 61.2(3) . 50_564 ?
O2A Zr1 O3A 61.2(3) 50_564 50_564 ?
O3 Zr1 O3 123.2(5) . 50_564 ?
O3A Zr1 O1 83.1(3) 50_564 50_564 ?
O3A Zr1 O1 83.1(3) . . ?
O3A Zr1 O1 141.57(7) 50_564 . ?
O3A Zr1 O1 141.57(7) 50_564 133_765 ?
O3A Zr1 O1 141.57(7) . 50_564 ?
O3A Zr1 O1 83.1(3) . 133_765 ?
O3A Zr1 O2 70.5(2) 50_564 . ?
O3A Zr1 O2 70.5(2) . . ?
O3A Zr1 O3A 94.1(6) 50_564 . ?
N2 S1 N1 98.9(7) . . ?
C1 O1 Zr1 132.0(2) . . ?
Zr1 O2 Zr1 102.9(3) 7_564 . ?
Zr1 O2 Zr1 102.9(3) 59_455 7_564 ?
Zr1 O2 Zr1 102.9(3) 59_455 . ?
Zr1 O2 H2 115.4 59_455 . ?
Zr1 O2 H2 115.4 7_564 . ?
Zr1 O2 H2 115.4 . . ?
Zr1 O2A Zr1 117.17(16) 59_455 7_564 ?
Zr1 O2A Zr1 117.17(16) 59_455 . ?
Zr1 O2A Zr1 117.17(16) 7_564 . ?
Zr1 O3 Zr1 101.8(3) 53_554 . ?
Zr1 O3 Zr1 101.8(3) 59_455 53_554 ?
Zr1 O3 Zr1 101.8(3) 59_455 . ?
Zr1 O3 H3 116.3 . . ?
Zr1 O3 H3 116.3 59_455 . ?
Zr1 O3 H3 116.3 53_554 . ?
Zr1 O3A Zr1 115.9(2) 59_455 53_554 ?
Zr1 O3A Zr1 115.9(2) 59_455 . ?
Zr1 O3A Zr1 115.9(2) 53_554 . ?
C13 N1 S1 106.3(14) . . ?
C12 N2 S1 109.4(14) . . ?
O1 C1 O1 127.5(4) . 168_554 ?
O1 C1 C2 116.2(2) . . ?
O1 C1 C2 116.2(2) 168_554 . ?
C3 C2 C1 121.0(3) . . ?
C3 C2 C1 121.0(3) 168_554 . ?
C3 C2 C3 118.0(6) . 168_554 ?
C2 C3 H3A 119.6 . . ?
C2 C3 C4 120.7(6) . . ?
C4 C3 H3A 119.6 . . ?
C3 C4 H4 118.9 . . ?
C5 C4 C3 122.2(6) . . ?
C5 C4 H4 118.9 . . ?
C4 C5 C4 116.1(7) 168_554 . ?
C4 C5 C6 128.7(15) 168_554 . ?
C4 C5 C6 115.1(15) . . ?
C5 C6 H6 115.6 . . ?
C7 C6 C5 129(2) . . ?
C7 C6 H6 115.6 . . ?
C6 C7 H7 119.2 . . ?
C6 C7 C8 121.6(18) . . ?
C8 C7 H7 119.2 . . ?
N2 C12 C13 111(2) . . ?
N2 C12 C11 129(2) . . ?
C13 C12 C11 120.0 . . ?
N1 C13 C12 114.6(19) . . ?
N1 C13 C8 125.4(19) . . ?
C8 C13 C12 120.0 . . ?
C13 C8 C7 121.6(7) . . ?
C9 C8 C7 118.4(7) . . ?
C9 C8 C13 120.0 . . ?
C8 C9 H9 120.0 . . ?
C10 C9 C8 120.0 . . ?
C10 C9 H9 120.0 . . ?
C9 C10 H10 120.0 . . ?
C9 C10 C11 120.0 . . ?
C11 C10 H10 120.0 . . ?
C12 C11 C14 122.9(7) . . ?
C10 C11 C12 120.0 . . ?
C10 C11 C14 117.1(7) . . ?
C11 C14 H14 118.8 . . ?
C15 C14 C11 122.4(18) . . ?
C15 C14 H14 118.8 . . ?

loop_
_geom_bond_atom_site_label_1
_geom_bond_atom_site_label_2
_geom_bond_distance
_geom_bond_site_symmetry_2
_geom_bond_publ_flag
Zr1 O1 2.225(2) 110 ?
Zr1 O1 2.225(2) 50_564 ?
Zr1 O1 2.225(2) . ?
Zr1 O1 2.225(2) 133_765 ?
Zr1 O2 2.236(5) 50_564 ?
Zr1 O2 2.236(5) . ?
Zr1 O2A 2.0493(19) 50_564 ?
Zr1 O2A 2.0493(18) . ?
Zr1 O3 2.253(5) . ?
Zr1 O3 2.253(5) 50_564 ?
Zr1 O3A 2.063(2) . ?
Zr1 O3A 2.063(2) 50_564 ?
S1 N1 1.602(13) . ?
S1 N2 1.586(13) . ?
O1 C1 1.270(3) . ?
O2 H2 1.0000 . ?
O3 H3 1.0000 . ?
N1 C13 1.344(17) . ?
N2 C12 1.335(15) . ?
C1 C2 1.487(6) . ?
C2 C3 1.366(6) . ?
C2 C3 1.366(6) 168_554 ?
C3 H3A 0.9500 . ?
C3 C4 1.374(7) . ?
C4 H4 0.9500 . ?
C4 C5 1.374(7) . ?
C5 C6 1.529(18) . ?
C6 H6 0.9500 . ?
C6 C7 1.431(19) . ?
C7 H7 0.9500 . ?
C7 C8 1.538(14) . ?
C12 C13 1.3900 . ?
C12 C11 1.3900 . ?
C13 C8 1.3900 . ?
C8 C9 1.3900 . ?
C9 H9 0.9500 . ?
C9 C10 1.3900 . ?
C10 H10 0.9500 . ?
C10 C11 1.3900 . ?
C11 C14 1.510(15) . ?
C14 H14 0.9500 . ?
C14 C15 1.44(3) . ?

loop_
_geom_torsion_atom_site_label_1
_geom_torsion_atom_site_label_2
_geom_torsion_atom_site_label_3
_geom_torsion_atom_site_label_4
_geom_torsion
_geom_torsion_site_symmetry_1
_geom_torsion_site_symmetry_2
_geom_torsion_site_symmetry_3
_geom_torsion_site_symmetry_4
_geom_torsion_publ_flag
Zr1 O1 C1 O1 7.5(7) . . . 168_554 ?
Zr1 O1 C1 C2 -173.6(3) . . . . ?
S1 N1 C13 C12 -0.12(17) . . . . ?
S1 N1 C13 C8 -179.71(15) . . . . ?
S1 N2 C12 C13 0.15(17) . . . . ?
S1 N2 C12 C11 179.70(16) . . . . ?
O1 C1 C2 C3 178.8(5) 168_554 . . . ?
O1 C1 C2 C3 -0.3(8) . . . . ?
O1 C1 C2 C3 -178.8(5) . . . 168_554 ?
O1 C1 C2 C3 0.3(8) 168_554 . . 168_554 ?
N1 S1 N2 C12 -0.20(13) . . . . ?
N1 C13 C8 C7 -0.6(3) . . . . ?
N1 C13 C8 C9 179.6(3) . . . . ?
N2 S1 N1 C13 0.18(13) . . . . ?
N2 C12 C13 N1 -0.02(19) . . . . ?
N2 C12 C13 C8 179.6(2) . . . . ?
N2 C12 C11 C10 -179.5(3) . . . . ?
N2 C12 C11 C14 0.6(3) . . . . ?
C1 C2 C3 C4 179.5(5) . . . . ?
C2 C3 C4 C5 -0.3(3) . . . . ?
C3 C2 C3 C4 -1.9(8) 168_554 . . . ?
C3 C4 C5 C4 2.4(8) . . . 168_554 ?
C3 C4 C5 C6 179.7(3) . . . . ?
C4 C5 C6 C7 145(3) 168_554 . . . ?
C4 C5 C6 C7 -31(3) . . . . ?
C5 C6 C7 C8 -174.2(16) . . . . ?
C6 C7 C8 C13 -31(2) . . . . ?
C6 C7 C8 C9 149(2) . . . . ?
C7 C8 C9 C10 -179.9(3) . . . . ?
C12 C13 C8 C7 179.8(3) . . . . ?
C12 C13 C8 C9 0.0 . . . . ?
C12 C11 C14 C15 41(3) . . . . ?
C13 C12 C11 C10 0.0 . . . . ?
C13 C12 C11 C14 -179.9(3) . . . . ?
C13 C8 C9 C10 0.0 . . . . ?
C8 C9 C10 C11 0.0 . . . . ?
C9 C10 C11 C12 0.0 . . . . ?
C9 C10 C11 C14 179.9(3) . . . . ?
C10 C11 C14 C15 -138(3) . . . . ?
C11 C12 C13 N1 -179.6(2) . . . . ?
C11 C12 C13 C8 0.0 . . . . ?

loop_
_smtbx_masks_void_nr
_smtbx_masks_void_average_x
_smtbx_masks_void_average_y
_smtbx_masks_void_average_z
_smtbx_masks_void_volume
_smtbx_masks_void_count_electrons
_smtbx_masks_void_content
1 0.000 0.000 0.000 202.4 84.8 ?
2 -0.363 -0.310 -0.726 33612.0 1132.3 ?
3 0.000 0.250 0.250 202.4 84.8 ?
4 0.000 0.500 0.500 202.4 84.8 ?
5 0.000 0.750 0.750 202.4 84.8 ?
6 0.250 0.000 0.250 202.4 84.8 ?
7 0.250 0.250 0.000 202.4 84.8 ?
8 0.250 0.500 0.750 202.4 84.8 ?
9 0.250 0.750 0.500 202.4 84.8 ?
10 0.500 0.000 0.500 202.4 84.8 ?
11 0.500 0.250 0.750 202.4 84.8 ?
12 0.500 0.500 0.000 202.4 84.8 ?
13 0.500 0.750 0.250 202.4 84.8 ?
14 0.750 0.000 0.750 202.4 84.8 ?
15 0.750 0.250 0.500 202.4 84.8 ?
16 0.750 0.500 0.250 202.4 84.8 ?
17 0.750 0.750 0.000 202.4 84.8 ?
